data_4086408
loop_
_publ_author_name
'Ruff, Andrew'
'Kirby, Christopher'
'Chan, Benny C.'
'O'Connor, Abby R.'

_publ_section_title
;
 Base-Free Transfer Hydrogenation of Ketones Using
 Cp*Ir(pyridinesulfonamide)Cl Precatalysts
;
_journal_name_full Organometallics
_journal_page_first 327
_journal_page_last 335
_journal_paper_doi 10.1021/acs.organomet.5b00864
_journal_volume 35
_journal_year 2016
_chemical_formula_sum 'C25 H31 Cl3 Ir N3 O4 S'
_chemical_formula_weight 768.14
_space_group_crystal_system orthorhombic
_space_group_IT_number 19
_space_group_name_Hall 'P 2ac 2ab'
_space_group_name_H-M_alt 'P 21 21 21'
_symmetry_space_group_name_Hall 'P 2ac 2ab'
_symmetry_space_group_name_H-M 'P 21 21 21'
_atom_sites_solution_hydrogens geom
_audit_creation_method 'APEX2 v2013.6-2'
_cell_angle_alpha 90
_cell_angle_beta 90
_cell_angle_gamma 90
_cell_formula_units_Z 4
_cell_length_a 8.4255(6)
_cell_length_b 13.2575(10)
_cell_length_c 25.0656(19)
_cell_measurement_reflns_used 193
_cell_measurement_temperature 100.(2)
_cell_measurement_theta_max 28.2387
_cell_measurement_theta_min 4.7494
_cell_volume 2799.9(4)
_computing_cell_refinement 'APEX2 v2013.6-2 (Bruker AXS)'
_computing_data_collection 'Bruker Instrument Service v2013.10.0.0'
_computing_data_reduction 'SAINT V8.32B (Bruker AXS Inc., 2013)'
_computing_molecular_graphics 'Crystalmaker v.8.7.2 (CrystalMaker Software Ltd)'
_computing_publication_material 'APEX2 v2013.6-2 (Bruker AXS)'
_computing_structure_refinement 'SHELXL-2013 (Sheldrick, 2013)'
_computing_structure_solution 'SHELXS-97 (Sheldrick, 2008)'
_diffrn_ambient_temperature 100.(2)
_diffrn_detector_area_resol_mean 8.3333
_diffrn_measured_fraction_theta_full 1.000
_diffrn_measured_fraction_theta_max 0.964
_diffrn_measurement_device_type 'Bruker APEX II CCD'
_diffrn_measurement_method '\w and \f'
_diffrn_radiation_monochromator Graphite
_diffrn_radiation_type MoK\a
_diffrn_radiation_wavelength 0.71073
_diffrn_reflns_av_R_equivalents 0.0665
_diffrn_reflns_limit_h_max 11
_diffrn_reflns_limit_h_min -11
_diffrn_reflns_limit_k_max 17
_diffrn_reflns_limit_k_min -17
_diffrn_reflns_limit_l_max 33
_diffrn_reflns_limit_l_min -32
_diffrn_reflns_number 33911
_diffrn_reflns_theta_full 25.00
_diffrn_reflns_theta_max 28.84
_diffrn_reflns_theta_min 1.63
_diffrn_source 'fine-focus sealed tube'
_exptl_absorpt_coefficient_mu 5.166
_exptl_absorpt_correction_T_max 0.90473
_exptl_absorpt_correction_T_min 0.50780
_exptl_absorpt_correction_type multi-scan
_exptl_absorpt_process_details 'SADABS V2012/1 (Bruker AXS Inc.)'
_exptl_crystal_colour 'clear orange'
_exptl_crystal_density_diffrn 1.822
_exptl_crystal_density_method 'not measured'
_exptl_crystal_description needle
_exptl_crystal_F_000 1512
_exptl_crystal_size_max 0.567
_exptl_crystal_size_mid 0.117
_exptl_crystal_size_min 0.067
_refine_diff_density_max 1.435
_refine_diff_density_min -1.278
_refine_ls_abs_structure_details 'Refined as an inversion twin.'
_refine_ls_abs_structure_Flack -0.003(7)
_refine_ls_extinction_method none
_refine_ls_goodness_of_fit_ref 0.975
_refine_ls_hydrogen_treatment constr
_refine_ls_matrix_type full
_refine_ls_number_parameters 340
_refine_ls_number_reflns 6902
_refine_ls_number_restraints 0
_refine_ls_restrained_S_all 0.975
_refine_ls_R_factor_all 0.0360
_refine_ls_R_factor_gt 0.0304
_refine_ls_shift/su_max 0.002
_refine_ls_shift/su_mean 0.000
_refine_ls_structure_factor_coef Fsqd
_refine_ls_weighting_details 'w=1/[\s^2^(Fo^2^)] where P=(Fo^2^+2Fc^2^)/3'
_refine_ls_weighting_scheme calc
_refine_ls_wR_factor_gt 0.0505
_refine_ls_wR_factor_ref 0.0522
_reflns_number_gt 6307
_reflns_number_total 6902
_reflns_threshold_expression 'I > 2\s(I)'
_cod_data_source_file om5b00864_si_002.cif
_cod_data_source_block 9
_cod_database_code 4086408

loop_
_space_group_symop_operation_xyz
'x, y, z'
'x+1/2, -y+1/2, -z'
'-x, y+1/2, -z+1/2'
'-x+1/2, -y, z+1/2'

loop_
_atom_site_type_symbol
_atom_site_label
_atom_site_fract_x
_atom_site_fract_y
_atom_site_fract_z
_atom_site_U_iso_or_equiv
_atom_site_adp_type
_atom_site_calc_flag
_atom_site_refinement_flags_adp
_atom_site_refinement_flags_occupancy
_atom_site_refinement_flags_posn
_atom_site_occupancy
_atom_site_disorder_assembly
_atom_site_disorder_group
Ir Ir1 0.46304(3) 0.51183(2) 0.82692(2) 0.01103(6) Uani d . . . 1 . .
Cl Cl1 0.27103(19) 0.38154(11) 0.80913(6) 0.0153(3) Uani d . . . 1 . .
S S1 0.49270(18) 0.39641(11) 0.94236(6) 0.0140(3) Uani d . . . 1 . .
O O1 0.5987(5) 0.4240(3) 0.98558(15) 0.0177(9) Uani d . . . 1 . .
O O2 0.3343(5) 0.4385(3) 0.94479(15) 0.0178(10) Uani d . . . 1 . .
O O3 0.4300(6) -0.0861(4) 1.0132(2) 0.0464(16) Uani d . . . 1 . .
O O4 0.2824(6) -0.0887(3) 0.94280(18) 0.0259(12) Uani d . . . 1 . .
C C24 0.8557(7) -0.0065(5) 0.9274(2) 0.0244(14) Uani d . . . 1 . .
H H24A 0.7997 -0.0212 0.9613 0.029 Uiso calc U . R 1 . .
H H24B 0.9695 -0.0222 0.9325 0.029 Uiso calc U . R 1 . .
Cl Cl3 0.9650(2) 0.14091(13) 0.86057(7) 0.0337(4) Uani d . . . 1 . .
N N1 0.6131(6) 0.4353(3) 0.77307(18) 0.0112(11) Uani d . . . 1 . .
C C23 0.5390(8) 0.2130(4) 0.9927(2) 0.0165(12) Uani d . . . 1 . .
H H23 0.6066 0.2486 1.0165 0.02 Uiso calc U . R 1 . .
N N3 0.3711(7) -0.0466(4) 0.9738(2) 0.0245(14) Uani d . . . 1 . .
C C11 0.5578(8) 0.4171(4) 0.7233(2) 0.0163(13) Uani d . . . 1 . .
H H11 0.4471 0.4237 0.717 0.02 Uiso calc U . R 1 . .
C C12 0.6537(7) 0.3895(4) 0.6812(2) 0.0179(14) Uani d . . . 1 . .
H H12 0.6105 0.3772 0.6468 0.021 Uiso calc U . R 1 . .
C C13 0.8142(8) 0.3803(4) 0.6907(2) 0.0203(15) Uani d . . . 1 . .
H H13 0.8841 0.3644 0.6622 0.024 Uiso calc U . R 1 . .
C C14 0.8729(8) 0.3940(4) 0.7412(2) 0.0168(14) Uani d . . . 1 . .
H H14 0.983 0.3854 0.748 0.02 Uiso calc U . R 1 . .
C C15 0.7702(7) 0.4208(5) 0.7827(2) 0.0135(13) Uani d . . . 1 . .
C C16 0.8266(7) 0.4321(4) 0.8389(2) 0.0142(13) Uani d . . . 1 . .
H H16A 0.8234 0.5042 0.849 0.017 Uiso calc U . R 1 . .
H H16B 0.9383 0.4092 0.8413 0.017 Uiso calc U . R 1 . .
C C17 0.7255(7) 0.3712(5) 0.8784(2) 0.0169(14) Uani d . . . 1 . .
H H17A 0.7141 0.3013 0.8652 0.02 Uiso calc U . R 1 . .
H H17B 0.7805 0.3685 0.9133 0.02 Uiso calc U . R 1 . .
N N2 0.5660(6) 0.4162(4) 0.88575(17) 0.0128(11) Uani d . . . 1 . .
C C18 0.4694(8) 0.2624(4) 0.9496(2) 0.0139(12) Uani d . . . 1 . .
C C22 0.5082(7) 0.1101(4) 1.0006(2) 0.0178(15) Uani d . . . 1 . .
H H22 0.5527 0.0751 1.03 0.021 Uiso calc U . R 1 . .
C C21 0.4116(7) 0.0612(5) 0.9645(2) 0.0168(14) Uani d . . . 1 . .
C C20 0.3468(8) 0.1093(5) 0.9201(2) 0.0173(14) Uani d . . . 1 . .
H H20 0.2838 0.0729 0.8952 0.021 Uiso calc U . R 1 . .
C C19 0.3761(7) 0.2105(4) 0.9130(2) 0.0155(13) Uani d . . . 1 . .
H H19 0.3325 0.2449 0.8832 0.019 Uiso calc U . R 1 . .
C C1 0.2968(8) 0.6300(5) 0.8053(3) 0.0162(15) Uani d . . . 1 . .
C C2 0.3253(8) 0.6337(4) 0.8619(3) 0.0185(15) Uani d . . . 1 . .
C C7 0.1982(8) 0.6320(5) 0.9036(3) 0.0295(18) Uani d . . . 1 . .
H H7A 0.2462 0.6195 0.9386 0.044 Uiso calc U . R 1 . .
H H7B 0.1221 0.5783 0.8955 0.044 Uiso calc U . R 1 . .
H H7C 0.1433 0.6971 0.9041 0.044 Uiso calc U . R 1 . .
C C3 0.4909(8) 0.6536(4) 0.8696(2) 0.0153(15) Uani d . . . 1 . .
C C8 0.5699(9) 0.6680(5) 0.9226(2) 0.0277(18) Uani d . . . 1 . .
H H8A 0.5593 0.7386 0.9337 0.042 Uiso calc U . R 1 . .
H H8B 0.6826 0.6507 0.9197 0.042 Uiso calc U . R 1 . .
H H8C 0.5193 0.6242 0.9491 0.042 Uiso calc U . R 1 . .
C C4 0.5666(7) 0.6599(4) 0.8184(2) 0.0143(13) Uani d . . . 1 . .
C C9 0.7358(7) 0.6869(5) 0.8061(3) 0.0213(15) Uani d . . . 1 . .
H H9A 0.7404 0.7559 0.7922 0.032 Uiso calc U . R 1 . .
H H9B 0.778 0.6401 0.7794 0.032 Uiso calc U . R 1 . .
H H9C 0.7994 0.6823 0.8388 0.032 Uiso calc U . R 1 . .
C C5 0.4447(8) 0.6465(4) 0.7784(2) 0.0126(13) Uani d . . . 1 . .
C C10 0.4715(8) 0.6554(4) 0.7193(2) 0.0191(13) Uani d . . . 1 . .
H H10A 0.4714 0.7267 0.7091 0.029 Uiso calc U . R 1 . .
H H10B 0.3866 0.62 0.7002 0.029 Uiso calc U . R 1 . .
H H10C 0.5741 0.6252 0.7101 0.029 Uiso calc U . R 1 . .
C C6 0.1416(7) 0.6124(5) 0.7786(3) 0.0218(16) Uani d . . . 1 . .
H H6A 0.0885 0.6772 0.7726 0.033 Uiso calc U . R 1 . .
H H6B 0.0749 0.5698 0.8014 0.033 Uiso calc U . R 1 . .
H H6C 0.1591 0.5787 0.7443 0.033 Uiso calc U . R 1 . .
Cl Cl2 0.7770(2) -0.08471(15) 0.87563(8) 0.0400(5) Uani d . . . 1 . .
C C25 0.8376(8) 0.1025(5) 0.9143(2) 0.0241(16) Uani d . . . 1 . .
H H25A 0.8624 0.1432 0.9464 0.029 Uiso calc U . R 1 . .
H H25B 0.7259 0.116 0.9044 0.029 Uiso calc U . R 1 . .

loop_
_atom_site_aniso_label
_atom_site_aniso_U_11
_atom_site_aniso_U_22
_atom_site_aniso_U_33
_atom_site_aniso_U_12
_atom_site_aniso_U_13
_atom_site_aniso_U_23
Ir1 0.01182(10) 0.01060(10) 0.01065(9) 0.00031(9) 0.00051(10) 0.00112(9)
Cl1 0.0144(8) 0.0127(7) 0.0187(8) -0.0008(6) -0.0020(6) 0.0019(6)
S1 0.0169(10) 0.0138(7) 0.0113(7) -0.0002(6) -0.0008(6) 0.0011(5)
O1 0.023(2) 0.019(2) 0.011(2) -0.0043(19) -0.0023(18) -0.0007(18)
O2 0.020(2) 0.019(2) 0.014(2) 0.0053(19) 0.0033(19) 0.0021(18)
O3 0.046(4) 0.029(3) 0.065(4) -0.013(3) -0.030(3) 0.026(3)
O4 0.036(3) 0.019(3) 0.022(3) -0.007(2) -0.001(2) -0.003(2)
C24 0.033(4) 0.023(4) 0.017(3) 0.000(3) -0.007(3) -0.007(3)
Cl3 0.0241(9) 0.0424(10) 0.0344(10) 0.0032(10) -0.0011(9) 0.0099(8)
N1 0.016(3) 0.008(2) 0.010(2) 0.000(2) 0.003(2) 0.0039(19)
C23 0.013(3) 0.024(3) 0.013(3) -0.003(3) -0.001(3) 0.002(2)
N3 0.026(3) 0.020(3) 0.027(3) 0.000(3) 0.000(3) 0.004(3)
C11 0.022(4) 0.012(3) 0.015(3) -0.002(3) -0.002(3) 0.006(2)
C12 0.029(4) 0.014(3) 0.010(3) -0.002(3) 0.001(3) 0.000(2)
C13 0.028(4) 0.016(3) 0.017(3) 0.002(3) 0.012(3) -0.001(3)
C14 0.015(3) 0.014(3) 0.021(3) 0.000(3) 0.006(3) 0.001(3)
C15 0.013(3) 0.010(3) 0.018(3) -0.003(3) 0.000(3) 0.002(3)
C16 0.011(3) 0.018(3) 0.014(3) 0.001(2) -0.002(2) -0.001(2)
C17 0.015(3) 0.021(4) 0.014(3) 0.004(3) -0.001(3) 0.004(3)
N2 0.013(3) 0.016(3) 0.009(2) 0.003(2) 0.000(2) 0.0028(19)
C18 0.015(3) 0.015(3) 0.012(3) 0.001(3) 0.004(3) 0.003(2)
C22 0.012(4) 0.024(3) 0.017(3) 0.002(3) 0.002(3) 0.010(3)
C21 0.017(4) 0.016(3) 0.017(3) 0.003(3) 0.006(3) 0.005(3)
C20 0.019(4) 0.017(3) 0.016(3) -0.002(3) 0.002(3) -0.001(3)
C19 0.017(3) 0.017(3) 0.012(3) 0.000(3) 0.001(3) 0.003(2)
C1 0.015(4) 0.008(3) 0.025(4) 0.001(3) 0.000(3) 0.006(3)
C2 0.028(4) 0.005(3) 0.022(4) 0.006(3) 0.008(3) 0.003(3)
C7 0.031(4) 0.021(4) 0.036(4) 0.011(3) 0.019(4) 0.008(3)
C3 0.028(4) 0.007(3) 0.011(3) 0.003(3) -0.001(3) -0.001(2)
C8 0.052(5) 0.014(3) 0.017(3) 0.000(3) -0.009(3) -0.001(3)
C4 0.017(3) 0.009(3) 0.018(3) 0.002(2) -0.002(3) 0.001(2)
C9 0.022(4) 0.009(3) 0.033(4) -0.005(3) -0.002(3) 0.002(3)
C5 0.015(3) 0.005(3) 0.017(3) 0.002(3) -0.001(3) 0.003(2)
C10 0.027(4) 0.014(3) 0.017(3) -0.005(3) -0.003(3) 0.004(2)
C6 0.012(3) 0.016(3) 0.037(4) 0.002(3) -0.003(3) 0.009(3)
Cl2 0.0459(13) 0.0336(11) 0.0403(12) -0.0073(9) -0.0147(10) -0.0148(9)
C25 0.030(4) 0.028(4) 0.015(3) 0.004(3) 0.001(3) -0.001(3)

loop_
_atom_type_symbol
_atom_type_description
_atom_type_scat_dispersion_real
_atom_type_scat_dispersion_imag
_atom_type_scat_source
C C 0.0033 0.0016 'International Tables Vol C Tables 4.2.6.8 and 6.1.1.4'
N N 0.0061 0.0033 'International Tables Vol C Tables 4.2.6.8 and 6.1.1.4'
O O 0.0106 0.0060 'International Tables Vol C Tables 4.2.6.8 and 6.1.1.4'
S S 0.1246 0.1234 'International Tables Vol C Tables 4.2.6.8 and 6.1.1.4'
Cl Cl 0.1484 0.1585 'International Tables Vol C Tables 4.2.6.8 and 6.1.1.4'
Ir Ir -1.4442 7.9887 'International Tables Vol C Tables 4.2.6.8 and 6.1.1.4'
H H 0.0000 0.0000 'International Tables Vol C Tables 4.2.6.8 and 6.1.1.4'

loop_
_geom_angle_atom_site_label_1
_geom_angle_atom_site_label_2
_geom_angle_atom_site_label_3
_geom_angle_site_symmetry_1
_geom_angle_site_symmetry_3
_geom_angle
N1 Ir1 N2 . . 84.98(17)
N1 Ir1 C4 . . 97.6(2)
N2 Ir1 C4 . . 116.4(2)
N1 Ir1 C5 . . 94.6(2)
N2 Ir1 C5 . . 155.4(2)
C4 Ir1 C5 . . 39.1(2)
N1 Ir1 C1 . . 125.0(2)
N2 Ir1 C1 . . 150.0(2)
C4 Ir1 C1 . . 65.2(2)
C5 Ir1 C1 . . 38.6(2)
N1 Ir1 C2 . . 159.3(2)
N2 Ir1 C2 . . 112.4(2)
C4 Ir1 C2 . . 65.2(2)
C5 Ir1 C2 . . 64.9(2)
C1 Ir1 C2 . . 38.7(2)
N1 Ir1 C3 . . 131.7(2)
N2 Ir1 C3 . . 97.5(2)
C4 Ir1 C3 . . 38.7(2)
C5 Ir1 C3 . . 64.6(2)
C1 Ir1 C3 . . 64.5(2)
C2 Ir1 C3 . . 38.5(2)
N1 Ir1 Cl1 . . 86.52(14)
N2 Ir1 Cl1 . . 88.55(14)
C4 Ir1 Cl1 . . 154.88(15)
C5 Ir1 Cl1 . . 116.05(17)
C1 Ir1 Cl1 . . 92.17(17)
C2 Ir1 Cl1 . . 104.42(19)
C3 Ir1 Cl1 . . 141.56(17)
O2 S1 O1 . . 116.1(2)
O2 S1 N2 . . 109.7(2)
O1 S1 N2 . . 113.0(3)
O2 S1 C18 . . 106.0(3)
O1 S1 C18 . . 103.9(3)
N2 S1 C18 . . 107.4(3)
C25 C24 Cl2 . . 111.4(4)
C25 C24 H24A . . 109.4
Cl2 C24 H24A . . 109.4
C25 C24 H24B . . 109.4
Cl2 C24 H24B . . 109.4
H24A C24 H24B . . 108.0
C11 N1 C15 . . 118.3(5)
C11 N1 Ir1 . . 118.0(4)
C15 N1 Ir1 . . 122.6(4)
C18 C23 C22 . . 119.3(6)
C18 C23 H23 . . 120.4
C22 C23 H23 . . 120.4
O4 N3 O3 . . 124.7(6)
O4 N3 C21 . . 118.8(6)
O3 N3 C21 . . 116.4(6)
N1 C11 C12 . . 123.4(6)
N1 C11 H11 . . 118.3
C12 C11 H11 . . 118.3
C11 C12 C13 . . 117.9(6)
C11 C12 H12 . . 121.1
C13 C12 H12 . . 121.1
C14 C13 C12 . . 120.0(6)
C14 C13 H13 . . 120.0
C12 C13 H13 . . 120.0
C13 C14 C15 . . 119.8(6)
C13 C14 H14 . . 120.1
C15 C14 H14 . . 120.1
N1 C15 C14 . . 120.5(6)
N1 C15 C16 . . 117.6(5)
C14 C15 C16 . . 122.0(5)
C15 C16 C17 . . 112.3(5)
C15 C16 H16A . . 109.1
C17 C16 H16A . . 109.1
C15 C16 H16B . . 109.1
C17 C16 H16B . . 109.1
H16A C16 H16B . . 107.9
N2 C17 C16 . . 111.8(5)
N2 C17 H17A . . 109.3
C16 C17 H17A . . 109.3
N2 C17 H17B . . 109.3
C16 C17 H17B . . 109.3
H17A C17 H17B . . 107.9
C17 N2 S1 . . 113.7(4)
C17 N2 Ir1 . . 121.6(3)
S1 N2 Ir1 . . 124.4(3)
C19 C18 C23 . . 121.1(5)
C19 C18 S1 . . 119.0(4)
C23 C18 S1 . . 119.8(4)
C21 C22 C23 . . 118.3(5)
C21 C22 H22 . . 120.9
C23 C22 H22 . . 120.9
C22 C21 C20 . . 122.7(6)
C22 C21 N3 . . 119.0(6)
C20 C21 N3 . . 118.3(6)
C19 C20 C21 . . 118.6(6)
C19 C20 H20 . . 120.7
C21 C20 H20 . . 120.7
C20 C19 C18 . . 120.0(6)
C20 C19 H19 . . 120.0
C18 C19 H19 . . 120.0
C5 C1 C2 . . 108.2(6)
C5 C1 C6 . . 125.3(6)
C2 C1 C6 . . 126.5(6)
C5 C1 Ir1 . . 70.5(3)
C2 C1 Ir1 . . 70.7(4)
C6 C1 Ir1 . . 124.5(4)
C3 C2 C1 . . 107.5(6)
C3 C2 C7 . . 127.2(6)
C1 C2 C7 . . 124.7(7)
C3 C2 Ir1 . . 70.8(3)
C1 C2 Ir1 . . 70.6(4)
C7 C2 Ir1 . . 130.7(4)
C2 C7 H7A . . 109.5
C2 C7 H7B . . 109.5
H7A C7 H7B . . 109.5
C2 C7 H7C . . 109.5
H7A C7 H7C . . 109.5
H7B C7 H7C . . 109.5
C2 C3 C4 . . 108.9(5)
C2 C3 C8 . . 125.1(6)
C4 C3 C8 . . 126.0(6)
C2 C3 Ir1 . . 70.7(3)
C4 C3 Ir1 . . 70.0(3)
C8 C3 Ir1 . . 126.4(4)
C3 C8 H8A . . 109.5
C3 C8 H8B . . 109.5
H8A C8 H8B . . 109.5
C3 C8 H8C . . 109.5
H8A C8 H8C . . 109.5
H8B C8 H8C . . 109.5
C3 C4 C5 . . 107.3(5)
C3 C4 C9 . . 128.3(5)
C5 C4 C9 . . 124.1(5)
C3 C4 Ir1 . . 71.3(3)
C5 C4 Ir1 . . 70.7(3)
C9 C4 Ir1 . . 128.4(4)
C4 C9 H9A . . 109.5
C4 C9 H9B . . 109.5
H9A C9 H9B . . 109.5
C4 C9 H9C . . 109.5
H9A C9 H9C . . 109.5
H9B C9 H9C . . 109.5
C1 C5 C4 . . 108.1(5)
C1 C5 C10 . . 127.3(6)
C4 C5 C10 . . 124.5(6)
C1 C5 Ir1 . . 70.9(3)
C4 C5 Ir1 . . 70.2(3)
C10 C5 Ir1 . . 127.4(4)
C5 C10 H10A . . 109.5
C5 C10 H10B . . 109.5
H10A C10 H10B . . 109.5
C5 C10 H10C . . 109.5
H10A C10 H10C . . 109.5
H10B C10 H10C . . 109.5
C1 C6 H6A . . 109.5
C1 C6 H6B . . 109.5
H6A C6 H6B . . 109.5
C1 C6 H6C . . 109.5
H6A C6 H6C . . 109.5
H6B C6 H6C . . 109.5
C24 C25 Cl3 . . 112.3(5)
C24 C25 H25A . . 109.1
Cl3 C25 H25A . . 109.1
C24 C25 H25B . . 109.1
Cl3 C25 H25B . . 109.1
H25A C25 H25B . . 107.9

loop_
_geom_bond_atom_site_label_1
_geom_bond_atom_site_label_2
_geom_bond_site_symmetry_2
_geom_bond_distance
Ir1 N1 . 2.110(5)
Ir1 N2 . 2.130(4)
Ir1 C4 . 2.158(5)
Ir1 C5 . 2.166(5)
Ir1 C1 . 2.171(6)
Ir1 C2 . 2.173(6)
Ir1 C3 . 2.175(5)
Ir1 Cl1 . 2.4083(15)
S1 O2 . 1.448(4)
S1 O1 . 1.451(4)
S1 N2 . 1.570(5)
S1 C18 . 1.796(5)
O3 N3 . 1.223(7)
O4 N3 . 1.214(7)
C24 C25 . 1.490(9)
C24 Cl2 . 1.789(6)
C24 H24A . 0.99
C24 H24B . 0.99
Cl3 C25 . 1.796(7)
N1 C11 . 1.354(7)
N1 C15 . 1.359(7)
C23 C18 . 1.393(8)
C23 C22 . 1.402(8)
C23 H23 . 0.95
N3 C21 . 1.489(7)
C11 C12 . 1.377(8)
C11 H11 . 0.95
C12 C13 . 1.378(9)
C12 H12 . 0.95
C13 C14 . 1.373(8)
C13 H13 . 0.95
C14 C15 . 1.398(8)
C14 H14 . 0.95
C15 C16 . 1.495(8)
C16 C17 . 1.535(8)
C16 H16A . 0.99
C16 H16B . 0.99
C17 N2 . 1.482(7)
C17 H17A . 0.99
C17 H17B . 0.99
C18 C19 . 1.390(8)
C22 C21 . 1.379(8)
C22 H22 . 0.95
C21 C20 . 1.394(8)
C20 C19 . 1.376(8)
C20 H20 . 0.95
C19 H19 . 0.95
C1 C5 . 1.433(9)
C1 C2 . 1.440(9)
C1 C6 . 1.486(9)
C2 C3 . 1.433(9)
C2 C7 . 1.497(8)
C7 H7A . 0.98
C7 H7B . 0.98
C7 H7C . 0.98
C3 C4 . 1.434(8)
C3 C8 . 1.499(8)
C8 H8A . 0.98
C8 H8B . 0.98
C8 H8C . 0.98
C4 C5 . 1.447(8)
C4 C9 . 1.502(8)
C9 H9A . 0.98
C9 H9B . 0.98
C9 H9C . 0.98
C5 C10 . 1.502(7)
C10 H10A . 0.98
C10 H10B . 0.98
C10 H10C . 0.98
C6 H6A . 0.98
C6 H6B . 0.98
C6 H6C . 0.98
C25 H25A . 0.99
C25 H25B . 0.99

loop_
_geom_torsion_atom_site_label_1
_geom_torsion_atom_site_label_2
_geom_torsion_atom_site_label_3
_geom_torsion_atom_site_label_4
_geom_torsion_site_symmetry_1
_geom_torsion_site_symmetry_2
_geom_torsion_site_symmetry_3
_geom_torsion_site_symmetry_4
_geom_torsion
C15 N1 C11 C12 . . . . -3.3(8)
Ir1 N1 C11 C12 . . . . 164.6(4)
N1 C11 C12 C13 . . . . -0.1(9)
C11 C12 C13 C14 . . . . 2.9(9)
C12 C13 C14 C15 . . . . -2.2(9)
C11 N1 C15 C14 . . . . 4.0(8)
Ir1 N1 C15 C14 . . . . -163.3(4)
C11 N1 C15 C16 . . . . -174.5(5)
Ir1 N1 C15 C16 . . . . 18.2(7)
C13 C14 C15 N1 . . . . -1.3(9)
C13 C14 C15 C16 . . . . 177.1(6)
N1 C15 C16 C17 . . . . 50.0(7)
C14 C15 C16 C17 . . . . -128.5(6)
C15 C16 C17 N2 . . . . -71.5(6)
C16 C17 N2 S1 . . . . -150.5(4)
C16 C17 N2 Ir1 . . . . 23.0(6)
O2 S1 N2 C17 . . . . -177.1(4)
O1 S1 N2 C17 . . . . 51.7(5)
C18 S1 N2 C17 . . . . -62.3(5)
O2 S1 N2 Ir1 . . . . 9.7(4)
O1 S1 N2 Ir1 . . . . -121.5(3)
C18 S1 N2 Ir1 . . . . 124.4(3)
C22 C23 C18 C19 . . . . -3.0(9)
C22 C23 C18 S1 . . . . 174.3(5)
O2 S1 C18 C19 . . . . 58.7(5)
O1 S1 C18 C19 . . . . -178.5(5)
N2 S1 C18 C19 . . . . -58.5(6)
O2 S1 C18 C23 . . . . -118.6(5)
O1 S1 C18 C23 . . . . 4.2(6)
N2 S1 C18 C23 . . . . 124.2(5)
C18 C23 C22 C21 . . . . 1.1(9)
C23 C22 C21 C20 . . . . 1.5(9)
C23 C22 C21 N3 . . . . -176.9(5)
O4 N3 C21 C22 . . . . 177.9(6)
O3 N3 C21 C22 . . . . -1.5(9)
O4 N3 C21 C20 . . . . -0.5(9)
O3 N3 C21 C20 . . . . -179.9(6)
C22 C21 C20 C19 . . . . -2.3(10)
N3 C21 C20 C19 . . . . 176.1(5)
C21 C20 C19 C18 . . . . 0.4(9)
C23 C18 C19 C20 . . . . 2.2(9)
S1 C18 C19 C20 . . . . -175.1(5)
C5 C1 C2 C3 . . . . 0.7(7)
C6 C1 C2 C3 . . . . -179.3(6)
Ir1 C1 C2 C3 . . . . 61.5(4)
C5 C1 C2 C7 . . . . 172.5(5)
C6 C1 C2 C7 . . . . -7.5(11)
Ir1 C1 C2 C7 . . . . -126.7(6)
C5 C1 C2 Ir1 . . . . -60.8(4)
C6 C1 C2 Ir1 . . . . 119.2(7)
C1 C2 C3 C4 . . . . -1.4(7)
C7 C2 C3 C4 . . . . -173.0(6)
Ir1 C2 C3 C4 . . . . 59.9(4)
C1 C2 C3 C8 . . . . 177.1(5)
C7 C2 C3 C8 . . . . 5.6(10)
Ir1 C2 C3 C8 . . . . -121.6(6)
C1 C2 C3 Ir1 . . . . -61.3(4)
C7 C2 C3 Ir1 . . . . 127.1(6)
C2 C3 C4 C5 . . . . 1.7(6)
C8 C3 C4 C5 . . . . -176.9(5)
Ir1 C3 C4 C5 . . . . 62.0(4)
C2 C3 C4 C9 . . . . 175.1(5)
C8 C3 C4 C9 . . . . -3.4(9)
Ir1 C3 C4 C9 . . . . -124.6(6)
C2 C3 C4 Ir1 . . . . -60.3(4)
C8 C3 C4 Ir1 . . . . 121.2(6)
C2 C1 C5 C4 . . . . 0.4(7)
C6 C1 C5 C4 . . . . -179.7(6)
Ir1 C1 C5 C4 . . . . -60.6(4)
C2 C1 C5 C10 . . . . -176.0(5)
C6 C1 C5 C10 . . . . 3.9(10)
Ir1 C1 C5 C10 . . . . 123.0(6)
C2 C1 C5 Ir1 . . . . 61.0(5)
C6 C1 C5 Ir1 . . . . -119.1(6)
C3 C4 C5 C1 . . . . -1.2(6)
C9 C4 C5 C1 . . . . -175.0(5)
Ir1 C4 C5 C1 . . . . 61.1(4)
C3 C4 C5 C10 . . . . 175.3(5)
C9 C4 C5 C10 . . . . 1.5(8)
Ir1 C4 C5 C10 . . . . -122.4(5)
C3 C4 C5 Ir1 . . . . -62.3(4)
C9 C4 C5 Ir1 . . . . 123.9(5)
Cl2 C24 C25 Cl3 . . . . -69.8(6)

loop_
_cod_changelog_entry_id
_cod_changelog_entry_author
_cod_changelog_entry_date
_cod_changelog_entry_text
1 'Vaitkus, Antanas' 2022-05-09T04:20:00+03:00
;
 Removed the '&#x00E2;&#x0080;&#x0098;' and '&#x00E2;&#x0080;&#x0099;'
 sequences from the value of the '_computing_molecular_graphics' data item.
;
